data_4025516
loop_
_publ_author_name
'Raudra T. Dey'
'Tarun K. Sarkar'

_publ_contact_author_address
;Department of Chemistry
IIT-Kharagpur, 721302
Kharagpur
INDIA
;
_publ_contact_author_email tksr@chem.iitkgp.ernet.in
_publ_contact_author_fax '+91-3222-255303 '
_publ_contact_author_name 'Prof. Tarun K. Sarkar'
_publ_contact_author_phone +91-3222-283330
_publ_section_title
;
 On the [3 + 2] Annulation of Cyclic Allylsilanes with
 N-Phenyltriazolinedione: An Enantio- and Diastereoselective Synthesis of
 cis-1,3-Diaminocyclitols
;
_journal_name_full 'Journal of Organic Chemistry'
_journal_page_first 4521
_journal_page_last 4529
_journal_paper_doi 10.1021/jo100724w
_journal_volume 75
_journal_year 2010
_chemical_absolute_configuration rm
_chemical_formula_sum 'C22 H25 N3 O4 Si'
_chemical_formula_weight 423.54
_chemical_name_systematic
;
 ?
;
_space_group_IT_number 19
_symmetry_cell_setting orthorhombic
_symmetry_space_group_name_Hall 'P 2ac 2ab'
_symmetry_space_group_name_H-M 'P 21 21 21'
_atom_sites_solution_hydrogens geom
_atom_sites_solution_primary direct
_atom_sites_solution_secondary difmap
_audit_creation_method SHELXL-97
_cell_angle_alpha 90.00
_cell_angle_beta 90.00
_cell_angle_gamma 90.00
_cell_formula_units_Z 4
_cell_length_a 7.746(3)
_cell_length_b 8.817(3)
_cell_length_c 32.078(3)
_cell_measurement_temperature 293(2)
_cell_volume 2190.8(11)
_computing_structure_refinement 'SHELXL-97 (Sheldrick, 1997)'
_diffrn_ambient_temperature 293(2)
_diffrn_measured_fraction_theta_full 0.998
_diffrn_measured_fraction_theta_max 0.998
_diffrn_radiation_monochromator graphite
_diffrn_radiation_source 'fine-focus sealed tube'
_diffrn_radiation_type MoK\a
_diffrn_radiation_wavelength 0.71073
_diffrn_reflns_av_R_equivalents 0.2127
_diffrn_reflns_av_sigmaI/netI 0.1298
_diffrn_reflns_limit_h_max 7
_diffrn_reflns_limit_h_min -7
_diffrn_reflns_limit_k_max 8
_diffrn_reflns_limit_k_min -8
_diffrn_reflns_limit_l_max 32
_diffrn_reflns_limit_l_min -32
_diffrn_reflns_number 17025
_diffrn_reflns_theta_full 20.94
_diffrn_reflns_theta_max 20.94
_diffrn_reflns_theta_min 1.27
_exptl_absorpt_coefficient_mu 0.140
_exptl_absorpt_correction_type none
_exptl_crystal_colour Colorless
_exptl_crystal_density_diffrn 1.284
_exptl_crystal_density_method 'not measured'
_exptl_crystal_description Plate
_exptl_crystal_F_000 896
_exptl_crystal_size_max 0.19
_exptl_crystal_size_mid 0.13
_exptl_crystal_size_min 0.07
_refine_diff_density_max 0.190
_refine_diff_density_min -0.177
_refine_diff_density_rms 0.037
_refine_ls_abs_structure_details 'Flack H D (1983), Acta Cryst. A39, 876-881'
_refine_ls_abs_structure_Flack 0.2(3)
_refine_ls_extinction_method none
_refine_ls_goodness_of_fit_ref 0.944
_refine_ls_hydrogen_treatment mixed
_refine_ls_matrix_type full
_refine_ls_number_parameters 271
_refine_ls_number_reflns 2316
_refine_ls_number_restraints 0
_refine_ls_restrained_S_all 0.944
_refine_ls_R_factor_all 0.0700
_refine_ls_R_factor_gt 0.0452
_refine_ls_shift/su_max 0.000
_refine_ls_shift/su_mean 0.000
_refine_ls_structure_factor_coef Fsqd
_refine_ls_weighting_details 'calc w=1/[\s^2^(Fo^2^)+(0.0000P)^2^+0.0000P] where P=(Fo^2^+2Fc^2^)/3'
_refine_ls_weighting_scheme calc
_refine_ls_wR_factor_gt 0.1121
_refine_ls_wR_factor_ref 0.1258
_reflns_number_gt 1782
_reflns_number_total 2316
_reflns_threshold_expression >2sigma(I)
_cod_data_source_file jo100724w_si_002.cif
_cod_data_source_block tksrtd_03_0m
_cod_depositor_comments
;
The following automatic conversions were performed:

'_symmetry_cell_setting' value 'Orthorhombic' changed to
'orthorhombic' according to the built-in table from CIF Core
dictionary named 'cif_core.dic' version 2.4.1 from
2010-06-29.

'_exptl_absorpt_correction_type' value 'None' changed to
'none' according to the built-in table from CIF Core dictionary named
'cif_core.dic' version 2.4.1 from 2010-06-29.

Automatic conversion script
Id: cif_fix_values 1646 2011-03-28 12:23:43Z adriana 
;
_cod_original_cell_volume 2190.9(10)
_cod_database_code 4025516

loop_
_symmetry_equiv_pos_as_xyz
'x, y, z'
'-x+1/2, -y, z+1/2'
'x+1/2, -y+1/2, -z'
'-x, y+1/2, -z+1/2'

loop_
_atom_site_label
_atom_site_type_symbol
_atom_site_fract_x
_atom_site_fract_y
_atom_site_fract_z
_atom_site_U_iso_or_equiv
_atom_site_adp_type
_atom_site_occupancy
_atom_site_symmetry_multiplicity
_atom_site_calc_flag
_atom_site_refinement_flags
_atom_site_disorder_assembly
_atom_site_disorder_group
O3 O 0.4952(5) 0.3974(4) 0.13405(11) 0.0618(12) Uani 1 1 d . . .
C14 C 0.1342(8) 0.4825(8) 0.0875(2) 0.077(2) Uani 1 1 d . . .
H14A H 0.1578 0.4447 0.1150 0.115 Uiso 1 1 calc R . .
H14B H 0.1050 0.3995 0.0695 0.115 Uiso 1 1 calc R . .
H14C H 0.0393 0.5524 0.0887 0.115 Uiso 1 1 calc R . .
C15 C 0.2814(8) 0.6535(7) 0.01353(15) 0.0638(18) Uani 1 1 d . . .
H15A H 0.3809 0.7057 0.0029 0.096 Uiso 1 1 calc R . .
H15B H 0.1853 0.7221 0.0146 0.096 Uiso 1 1 calc R . .
H15C H 0.2538 0.5699 -0.0045 0.096 Uiso 1 1 calc R . .
C22 C 0.5581(10) 0.3331(8) 0.17179(17) 0.074(2) Uani 1 1 d . . .
H22A H 0.4862 0.3646 0.1946 0.112 Uiso 1 1 calc R . .
H22B H 0.6743 0.3667 0.1766 0.112 Uiso 1 1 calc R . .
H22C H 0.5563 0.2245 0.1697 0.112 Uiso 1 1 calc R . .
O4 O 0.0744(5) 0.8909(5) 0.07742(11) 0.0627(12) Uani 1 1 d . . .
H4 H 0.0434 0.9567 0.0610 0.094 Uiso 1 1 calc R . .
Si Si 0.3286(2) 0.58109(18) 0.06700(5) 0.0473(5) Uani 1 1 d . . .
O2 O 0.3625(5) 0.8121(5) 0.22628(12) 0.0600(12) Uani 1 1 d . . .
O1 O 0.8440(6) 0.8894(5) 0.14647(11) 0.0685(13) Uani 1 1 d . . .
N3 N 0.3991(5) 0.9099(5) 0.15981(13) 0.0433(12) Uani 1 1 d . . .
N2 N 0.5527(6) 0.9347(5) 0.13473(13) 0.0443(11) Uani 1 1 d . . .
C21 C 0.5791(8) 0.3660(6) 0.09774(17) 0.0431(14) Uani 1 1 d . . .
N1 N 0.6337(6) 0.8591(5) 0.19723(14) 0.0476(12) Uani 1 1 d . . .
C6 C 0.7376(7) 0.8319(7) 0.23348(15) 0.0442(14) Uani 1 1 d . . .
C08 C 0.6943(9) 0.8915(6) 0.15729(17) 0.0493(15) Uani 1 1 d . . .
C16 C 0.5143(7) 0.4456(6) 0.06270(17) 0.0447(14) Uani 1 1 d . . .
C012 C 0.2779(7) 0.8262(6) 0.13193(14) 0.0412(14) Uani 1 1 d . . .
H012 H 0.1866 0.7701 0.1464 0.049 Uiso 1 1 calc R . .
C07 C 0.4529(8) 0.8540(6) 0.19781(18) 0.0433(14) Uani 1 1 d . . .
C011 C 0.2143(7) 0.9452(6) 0.10135(16) 0.0488(15) Uani 1 1 d . . .
H011 H 0.1816 1.0381 0.1162 0.059 Uiso 1 1 calc R . .
C09 C 0.5089(7) 0.8668(6) 0.09336(15) 0.0438(14) Uani 1 1 d . . .
H09 H 0.6084 0.8447 0.0755 0.053 Uiso 1 1 calc R . .
C013 C 0.4032(7) 0.7274(6) 0.10647(14) 0.0395(14) Uani 1 1 d . . .
H013 H 0.4740 0.6726 0.1268 0.047 Uiso 1 1 calc R . .
C19 C 0.7867(7) 0.2355(6) 0.05613(18) 0.0513(15) Uani 1 1 d . . .
H19 H 0.8764 0.1659 0.0539 0.062 Uiso 1 1 calc R . .
C17 C 0.5952(8) 0.4125(7) 0.02483(17) 0.0516(16) Uani 1 1 d . . .
H17 H 0.5574 0.4622 0.0009 0.062 Uiso 1 1 calc R . .
C1 C 0.8048(8) 0.9537(7) 0.25521(18) 0.0620(18) Uani 1 1 d . . .
H1 H 0.7856 1.0526 0.2463 0.074 Uiso 1 1 calc R . .
C3 C 0.9278(9) 0.7806(12) 0.3044(2) 0.078(2) Uani 1 1 d . . .
H3 H 0.9921 0.7633 0.3284 0.093 Uiso 1 1 calc R . .
C4 C 0.8584(9) 0.6610(9) 0.2826(2) 0.074(2) Uani 1 1 d . . .
H4A H 0.8756 0.5623 0.2919 0.089 Uiso 1 1 calc R . .
C18 C 0.7293(8) 0.3091(7) 0.02117(18) 0.0579(17) Uani 1 1 d . . .
H18 H 0.7795 0.2900 -0.0046 0.069 Uiso 1 1 calc R . .
C20 C 0.7136(7) 0.2627(6) 0.09471(18) 0.0482(15) Uani 1 1 d . . .
H20 H 0.7541 0.2126 0.1183 0.058 Uiso 1 1 calc R . .
C010 C 0.3757(7) 0.9732(6) 0.07430(17) 0.0507(16) Uani 1 1 d . . .
H01A H 0.3539 0.9480 0.0453 0.061 Uiso 1 1 calc R . .
H01B H 0.4130 1.0781 0.0761 0.061 Uiso 1 1 calc R . .
C5 C 0.7633(8) 0.6866(8) 0.24682(18) 0.0612(18) Uani 1 1 d . . .
H5 H 0.7172 0.6055 0.2320 0.073 Uiso 1 1 calc R . .
C2 C 0.9010(9) 0.9247(10) 0.2905(2) 0.079(2) Uani 1 1 d . . .
H2 H 0.9489 1.0055 0.3051 0.094 Uiso 1 1 calc R . .

loop_
_atom_site_aniso_label
_atom_site_aniso_U_11
_atom_site_aniso_U_22
_atom_site_aniso_U_33
_atom_site_aniso_U_23
_atom_site_aniso_U_13
_atom_site_aniso_U_12
O3 0.075(3) 0.072(3) 0.039(2) 0.008(2) 0.003(2) 0.018(2)
C14 0.058(4) 0.082(5) 0.090(5) -0.009(4) 0.000(4) -0.018(4)
C15 0.062(4) 0.077(4) 0.053(4) -0.005(3) -0.014(3) 0.015(4)
C22 0.094(5) 0.076(5) 0.053(4) 0.001(4) 0.005(4) 0.003(4)
O4 0.047(2) 0.090(3) 0.051(2) -0.001(2) -0.016(2) 0.004(2)
Si 0.0428(10) 0.0543(10) 0.0448(10) -0.0051(8) -0.0032(8) -0.0044(8)
O2 0.048(3) 0.087(3) 0.045(2) 0.004(2) 0.008(2) -0.006(2)
O1 0.035(3) 0.117(4) 0.053(3) 0.006(2) 0.003(2) -0.014(3)
N3 0.037(3) 0.051(3) 0.042(3) -0.005(2) 0.003(2) 0.003(2)
N2 0.038(3) 0.055(3) 0.040(3) 0.002(2) -0.002(3) -0.011(3)
C21 0.053(4) 0.039(3) 0.037(3) -0.007(3) 0.000(3) -0.003(3)
N1 0.038(3) 0.060(3) 0.045(3) 0.002(2) -0.002(3) -0.004(2)
C6 0.036(4) 0.061(4) 0.035(3) 0.005(3) 0.005(3) -0.002(3)
C08 0.047(5) 0.061(4) 0.040(4) 0.003(3) -0.001(4) -0.015(3)
C16 0.050(3) 0.046(3) 0.039(3) -0.007(3) -0.002(3) -0.006(3)
C012 0.033(3) 0.054(3) 0.037(3) -0.004(3) -0.003(3) -0.008(3)
C07 0.049(5) 0.047(3) 0.034(4) -0.007(3) 0.001(3) -0.001(3)
C011 0.049(4) 0.053(4) 0.045(3) -0.004(3) -0.003(3) 0.009(3)
C09 0.040(3) 0.064(4) 0.028(3) 0.002(3) 0.002(3) -0.004(3)
C013 0.036(3) 0.052(4) 0.030(3) 0.003(3) -0.001(2) 0.003(3)
C19 0.042(4) 0.052(4) 0.060(4) -0.010(3) 0.005(3) 0.009(3)
C17 0.060(4) 0.055(4) 0.040(4) -0.003(3) -0.004(3) -0.007(4)
C1 0.062(4) 0.067(4) 0.056(4) -0.002(3) -0.007(4) -0.018(4)
C3 0.052(5) 0.132(7) 0.049(4) 0.024(5) -0.005(4) 0.000(5)
C4 0.069(5) 0.089(5) 0.064(5) 0.015(4) 0.006(4) 0.013(5)
C18 0.060(4) 0.067(4) 0.047(4) -0.009(3) 0.014(3) 0.010(4)
C20 0.047(4) 0.038(4) 0.060(4) 0.005(3) 0.003(3) -0.002(3)
C010 0.047(4) 0.057(4) 0.048(3) 0.006(3) -0.004(3) -0.007(3)
C5 0.060(5) 0.071(5) 0.053(4) -0.003(3) -0.003(4) 0.003(4)
C2 0.069(5) 0.109(6) 0.058(5) 0.002(4) -0.011(4) -0.025(5)

loop_
_atom_type_symbol
_atom_type_description
_atom_type_scat_dispersion_real
_atom_type_scat_dispersion_imag
_atom_type_scat_source
C C 0.0033 0.0016 'International Tables Vol C Tables 4.2.6.8 and 6.1.1.4'
H H 0.0000 0.0000 'International Tables Vol C Tables 4.2.6.8 and 6.1.1.4'
N N 0.0061 0.0033 'International Tables Vol C Tables 4.2.6.8 and 6.1.1.4'
O O 0.0106 0.0060 'International Tables Vol C Tables 4.2.6.8 and 6.1.1.4'
Si Si 0.0817 0.0704 'International Tables Vol C Tables 4.2.6.8 and 6.1.1.4'

loop_
_geom_angle_atom_site_label_1
_geom_angle_atom_site_label_2
_geom_angle_atom_site_label_3
_geom_angle
_geom_angle_site_symmetry_1
_geom_angle_site_symmetry_3
_geom_angle_publ_flag
C21 O3 C22 118.9(4) . . ?
C14 Si C15 109.1(3) . . ?
C14 Si C16 110.4(3) . . ?
C15 Si C16 107.5(3) . . ?
C14 Si C013 109.1(3) . . ?
C15 Si C013 116.1(3) . . ?
C16 Si C013 104.4(2) . . ?
C07 N3 N2 107.2(4) . . ?
C07 N3 C012 122.9(4) . . ?
N2 N3 C012 104.9(4) . . ?
C08 N2 N3 108.8(4) . . ?
C08 N2 C09 122.7(5) . . ?
N3 N2 C09 104.2(4) . . ?
O3 C21 C20 123.5(5) . . ?
O3 C21 C16 114.1(5) . . ?
C20 C21 C16 122.4(5) . . ?
C08 N1 C07 110.8(5) . . ?
C08 N1 C6 126.2(5) . . ?
C07 N1 C6 123.0(5) . . ?
C5 C6 C1 121.1(5) . . ?
C5 C6 N1 119.5(5) . . ?
C1 C6 N1 119.4(5) . . ?
O1 C08 N2 128.4(5) . . ?
O1 C08 N1 125.7(6) . . ?
N2 C08 N1 105.8(5) . . ?
C17 C16 C21 115.3(5) . . ?
C17 C16 Si 122.8(4) . . ?
C21 C16 Si 121.9(4) . . ?
N3 C012 C011 104.5(4) . . ?
N3 C012 C013 101.6(4) . . ?
C011 C012 C013 104.6(4) . . ?
O2 C07 N3 127.0(6) . . ?
O2 C07 N1 126.8(5) . . ?
N3 C07 N1 106.2(5) . . ?
O4 C011 C012 111.4(4) . . ?
O4 C011 C010 111.8(4) . . ?
C012 C011 C010 102.2(4) . . ?
N2 C09 C010 105.2(4) . . ?
N2 C09 C013 101.5(4) . . ?
C010 C09 C013 104.0(4) . . ?
C09 C013 C012 91.7(4) . . ?
C09 C013 Si 121.6(3) . . ?
C012 C013 Si 123.2(4) . . ?
C20 C19 C18 121.2(5) . . ?
C18 C17 C16 123.1(5) . . ?
C2 C1 C6 118.3(6) . . ?
C2 C3 C4 119.2(6) . . ?
C3 C4 C5 120.4(7) . . ?
C17 C18 C19 119.0(5) . . ?
C19 C20 C21 119.0(5) . . ?
C09 C010 C011 103.0(4) . . ?
C6 C5 C4 119.4(6) . . ?
C3 C2 C1 121.6(7) . . ?

loop_
_geom_bond_atom_site_label_1
_geom_bond_atom_site_label_2
_geom_bond_distance
_geom_bond_site_symmetry_2
_geom_bond_publ_flag
O3 C21 1.362(6) . ?
O3 C22 1.423(7) . ?
C14 Si 1.859(6) . ?
C15 Si 1.866(5) . ?
O4 C011 1.412(6) . ?
Si C16 1.875(5) . ?
Si C013 1.898(5) . ?
O2 C07 1.209(6) . ?
O1 C08 1.210(7) . ?
N3 C07 1.379(7) . ?
N3 N2 1.452(6) . ?
N3 C012 1.492(6) . ?
N2 C08 1.368(7) . ?
N2 C09 1.495(6) . ?
C21 C20 1.387(7) . ?
C21 C16 1.417(7) . ?
N1 C08 1.394(7) . ?
N1 C07 1.401(7) . ?
N1 C6 1.434(7) . ?
C6 C5 1.365(8) . ?
C6 C1 1.382(8) . ?
C16 C17 1.398(7) . ?
C012 C011 1.518(7) . ?
C012 C013 1.538(7) . ?
C011 C010 1.541(7) . ?
C09 C010 1.523(7) . ?
C09 C013 1.535(7) . ?
C19 C20 1.382(7) . ?
C19 C18 1.370(8) . ?
C17 C18 1.387(8) . ?
C1 C2 1.378(8) . ?
C3 C2 1.363(10) . ?
C3 C4 1.376(10) . ?
C4 C5 1.381(8) . ?

loop_
_cod_related_entry_id
_cod_related_entry_database
_cod_related_entry_code
1 ChemSpider 30659231
